data_7015450
loop_
_publ_author_name
'Jarvis, Amanda G.'
'Whitwood, Adrian C.'
'Fairlamb, Ian J. S.'

_publ_section_title
;
 Cu(I) complexes containing a multidentate and conformationally
 flexible dibenzylidene acetone ligand (dbathiophos): application in
 catalytic alkene cyclopropanation.
;
_journal_issue 14
_journal_name_full 'Dalton transactions (Cambridge, England : 2003)'
_journal_page_first 3695
_journal_page_last 3702
_journal_paper_doi 10.1039/c0dt01612h
_journal_volume 40
_journal_year 2011
_chemical_formula_moiety 'C41 H32 O P2 S2, 2(C H2 Cl2)'
_chemical_formula_sum 'C43 H36 Cl4 O P2 S2'
_chemical_formula_weight 836.58
_chemical_name_systematic
;
?
;
_space_group_IT_number 15
_symmetry_cell_setting monoclinic
_symmetry_space_group_name_Hall '-C 2yc'
_symmetry_space_group_name_H-M 'C 1 2/c 1'
_atom_sites_solution_hydrogens geom
_atom_sites_solution_primary direct
_atom_sites_solution_secondary difmap
_audit_creation_method SHELXL-97
_cell_angle_alpha 90.00
_cell_angle_beta 90.768(2)
_cell_angle_gamma 90.00
_cell_formula_units_Z 4
_cell_length_a 24.539(3)
_cell_length_b 9.8002(10)
_cell_length_c 17.1991(17)
_cell_measurement_reflns_used 6151
_cell_measurement_temperature 110(2)
_cell_measurement_theta_max 25.03
_cell_measurement_theta_min 2.24
_cell_volume 4135.8(8)
_computing_cell_refinement 'Bruker SMART'
_computing_data_collection 'Bruker SMART'
_computing_data_reduction 'Bruker SAINT'
_computing_molecular_graphics 'Bruker SHELXTL'
_computing_publication_material 'Bruker SHELXTL'
_computing_structure_refinement 'SHELXL-97 (Sheldrick, 1997)'
_computing_structure_solution 'SHELXS-97 (Sheldrick, 1997)'
_diffrn_ambient_temperature 110(2)
_diffrn_measured_fraction_theta_full 0.998
_diffrn_measured_fraction_theta_max 0.998
_diffrn_measurement_device_type 'CCD area detector'
_diffrn_measurement_method 'phi and omega scans'
_diffrn_radiation_monochromator graphite
_diffrn_radiation_source 'fine-focus sealed tube'
_diffrn_radiation_type MoK\a
_diffrn_radiation_wavelength 0.71073
_diffrn_reflns_av_R_equivalents 0.0302
_diffrn_reflns_av_sigmaI/netI 0.0253
_diffrn_reflns_limit_h_max 29
_diffrn_reflns_limit_h_min -29
_diffrn_reflns_limit_k_max 11
_diffrn_reflns_limit_k_min -11
_diffrn_reflns_limit_l_max 20
_diffrn_reflns_limit_l_min -20
_diffrn_reflns_number 15724
_diffrn_reflns_theta_full 25.05
_diffrn_reflns_theta_max 25.05
_diffrn_reflns_theta_min 1.66
_exptl_absorpt_coefficient_mu 0.498
_exptl_absorpt_correction_T_max 0.985
_exptl_absorpt_correction_T_min 0.756
_exptl_absorpt_correction_type multi-scan
_exptl_absorpt_process_details 'SADABS v2.03 (Sheldrick)'
_exptl_crystal_colour yellow
_exptl_crystal_density_diffrn 1.344
_exptl_crystal_density_method 'not measured'
_exptl_crystal_description plate
_exptl_crystal_F_000 1728
_exptl_crystal_size_max 0.34
_exptl_crystal_size_mid 0.29
_exptl_crystal_size_min 0.03
_refine_diff_density_max 0.997
_refine_diff_density_min -0.852
_refine_diff_density_rms 0.090
_refine_ls_extinction_method none
_refine_ls_goodness_of_fit_ref 1.044
_refine_ls_hydrogen_treatment constr
_refine_ls_matrix_type full
_refine_ls_number_parameters 268
_refine_ls_number_reflns 3666
_refine_ls_number_restraints 12
_refine_ls_restrained_S_all 1.050
_refine_ls_R_factor_all 0.0679
_refine_ls_R_factor_gt 0.0569
_refine_ls_shift/su_max 0.000
_refine_ls_shift/su_mean 0.000
_refine_ls_structure_factor_coef Fsqd
_refine_ls_weighting_details 'calc w=1/[\s^2^(Fo^2^)+(0.0977P)^2^+15.8435P] where P=(Fo^2^+2Fc^2^)/3'
_refine_ls_weighting_scheme calc
_refine_ls_wR_factor_gt 0.1612
_refine_ls_wR_factor_ref 0.1732
_reflns_number_gt 3073
_reflns_number_total 3666
_reflns_threshold_expression >2sigma(I)
_cod_data_source_file c0dt01612h.txt
_cod_data_source_block ijf0821m
_cod_depositor_comments
;
The following automatic conversions were performed:
'_symmetry_cell_setting' value 'Monoclinic' changed to 'monoclinic'
according to '/home/saulius/struct/CIF-dictionaries/cif_core.dic'
dictionary named 'cif_core.dic' version 2.4.1 from
2010-06-29.

'_exptl_absorpt_correction_type' value 'Multi-scan' changed
to 'multi-scan' according to
'/home/saulius/struct/CIF-dictionaries/cif_core.dic' dictionary named
'cif_core.dic' version 2.4.1 from 2010-06-29.

Automatic conversion script
Id: cif_fix_enum 1555 2011-01-17 13:19:09Z saulius 
;
_cod_original_sg_symbol_H-M C2/c
_cod_database_code 7015450

loop_
_symmetry_equiv_pos_as_xyz
'x, y, z'
'-x, y, -z+1/2'
'x+1/2, y+1/2, z'
'-x+1/2, y+1/2, -z+1/2'
'-x, -y, -z'
'x, -y, z-1/2'
'-x+1/2, -y+1/2, -z'
'x+1/2, -y+1/2, z-1/2'

loop_
_atom_site_label
_atom_site_type_symbol
_atom_site_fract_x
_atom_site_fract_y
_atom_site_fract_z
_atom_site_U_iso_or_equiv
_atom_site_adp_type
_atom_site_occupancy
_atom_site_symmetry_multiplicity
_atom_site_calc_flag
_atom_site_refinement_flags
_atom_site_disorder_assembly
_atom_site_disorder_group
C1 C 0.0000 0.4312(5) 0.2500 0.0324(11) Uani 1 2 d S . .
C2 C 0.04207(13) 0.3508(4) 0.2096(2) 0.0329(8) Uani 1 1 d . . .
H2 H 0.0395 0.2541 0.2097 0.039 Uiso 1 1 calc R . .
C3 C 0.08316(13) 0.4094(3) 0.17332(18) 0.0261(7) Uani 1 1 d . . .
H3 H 0.0841 0.5062 0.1717 0.031 Uiso 1 1 calc R . .
C4 C 0.12721(13) 0.3349(3) 0.13551(17) 0.0246(7) Uani 1 1 d . . .
C5 C 0.11644(14) 0.2070(3) 0.10301(19) 0.0298(7) Uani 1 1 d . . .
H5 H 0.0801 0.1735 0.1018 0.036 Uiso 1 1 calc R . .
C6 C 0.15804(15) 0.1279(3) 0.07235(19) 0.0307(7) Uani 1 1 d . . .
H6 H 0.1500 0.0408 0.0508 0.037 Uiso 1 1 calc R . .
C7 C 0.21065(14) 0.1757(3) 0.07330(18) 0.0287(7) Uani 1 1 d . . .
H7 H 0.2392 0.1208 0.0535 0.034 Uiso 1 1 calc R . .
C8 C 0.22212(13) 0.3048(3) 0.10339(17) 0.0242(7) Uani 1 1 d . . .
H8 H 0.2585 0.3377 0.1035 0.029 Uiso 1 1 calc R . .
C9 C 0.18090(12) 0.3860(3) 0.13324(16) 0.0216(6) Uani 1 1 d . . .
C10 C 0.17537(12) 0.5697(3) 0.26557(17) 0.0226(6) Uani 1 1 d . . .
C11 C 0.15195(13) 0.6904(3) 0.29133(19) 0.0269(7) Uani 1 1 d . . .
H11 H 0.1477 0.7653 0.2567 0.032 Uiso 1 1 calc R . .
C12 C 0.13470(14) 0.7019(4) 0.3678(2) 0.0324(8) Uani 1 1 d . . .
H12 H 0.1188 0.7845 0.3853 0.039 Uiso 1 1 calc R . .
C13 C 0.14078(14) 0.5928(4) 0.41804(19) 0.0337(8) Uani 1 1 d . . .
H13 H 0.1290 0.6004 0.4703 0.040 Uiso 1 1 calc R . .
C14 C 0.16405(15) 0.4725(4) 0.39233(19) 0.0328(8) Uani 1 1 d . . .
H14 H 0.1683 0.3979 0.4272 0.039 Uiso 1 1 calc R . .
C15 C 0.18124(14) 0.4599(3) 0.31614(18) 0.0278(7) Uani 1 1 d . . .
H15 H 0.1969 0.3770 0.2987 0.033 Uiso 1 1 calc R . .
C16 C 0.27028(13) 0.5725(3) 0.16376(18) 0.0238(7) Uani 1 1 d . . .
C17 C 0.30272(14) 0.5405(3) 0.22859(18) 0.0273(7) Uani 1 1 d . . .
H17 H 0.2862 0.5129 0.2757 0.033 Uiso 1 1 calc R . .
C18 C 0.35892(14) 0.5488(4) 0.2244(2) 0.0315(8) Uani 1 1 d . . .
H18 H 0.3807 0.5269 0.2687 0.038 Uiso 1 1 calc R . .
C19 C 0.38357(14) 0.5889(3) 0.1561(2) 0.0316(7) Uani 1 1 d . . .
H19 H 0.4222 0.5939 0.1534 0.038 Uiso 1 1 calc R . .
C20 C 0.35164(14) 0.6215(3) 0.09202(19) 0.0295(7) Uani 1 1 d . . .
H20 H 0.3685 0.6492 0.0452 0.035 Uiso 1 1 calc R . .
C21 C 0.29543(14) 0.6144(3) 0.09533(18) 0.0277(7) Uani 1 1 d . . .
H21 H 0.2739 0.6380 0.0510 0.033 Uiso 1 1 calc R . .
O1 O 0.0000 0.5547(4) 0.2500 0.0457(10) Uani 1 2 d S . .
P1 P 0.19651(3) 0.55973(8) 0.16492(4) 0.0215(2) Uani 1 1 d . . .
S1 S 0.16234(4) 0.69891(8) 0.09835(5) 0.0307(3) Uani 1 1 d . . .
C22A C 0.5181(4) 0.2971(11) 0.1551(8) 0.050(3) Uani 0.368(8) 1 d P A 1
H22A H 0.5560 0.2632 0.1605 0.04(3) Uiso 0.368(8) 1 calc PR A 1
H22B H 0.4939 0.2164 0.1518 0.09(5) Uiso 0.368(8) 1 calc PR A 1
Cl1A Cl 0.5000 0.4004(2) 0.2500 0.1215(12) Uani 0.736(15) 2 d SP . 1
Cl2A Cl 0.51210(10) 0.3921(3) 0.0633(2) 0.1628(13) Uani 0.368(8) 1 d P A 1
C22B C 0.5171(12) 0.438(3) 0.158(2) 0.050(3) Uani 0.132(8) 1 d P A 2
H22C H 0.5572 0.4452 0.1640 0.060 Uiso 0.132(8) 1 calc PR A 2
H22D H 0.5045 0.5336 0.1548 0.060 Uiso 0.132(8) 1 calc PR A 2
Cl1B Cl 0.5000 0.4004(2) 0.2500 0.1215(12) Uani 0.264(15) 2 d SP . 2
Cl2B Cl 0.51210(10) 0.3921(3) 0.0633(2) 0.1628(13) Uani 0.132(8) 1 d P A 2
C23A C 0.5105(5) 0.2539(15) -0.0038(8) 0.035(4) Uani 0.262(11) 1 d PU B 3
H23A H 0.4775 0.2730 -0.0359 0.042 Uiso 0.262(11) 1 calc PR B 3
H23B H 0.5416 0.2734 -0.0382 0.042 Uiso 0.262(11) 1 calc PR B 3
Cl3A Cl 0.51210(10) 0.3921(3) 0.0633(2) 0.1628(13) Uani 0.262(11) 1 d P B 3
Cl4A Cl 0.51083(19) 0.0872(10) 0.0026(3) 0.208(6) Uani 0.262(11) 1 d P . 3
C23B C 0.5153(6) 0.218(2) 0.0774(10) 0.055(6) Uani 0.238(11) 1 d PU B 4
H23C H 0.4861 0.1970 0.1147 0.05(5) Uiso 0.238(11) 1 calc PR B 4
H23D H 0.5502 0.2017 0.1054 0.06(6) Uiso 0.238(11) 1 calc PR B 4
Cl3B Cl 0.51210(10) 0.3921(3) 0.0633(2) 0.1628(13) Uani 0.238(11) 1 d P B 4
Cl4B Cl 0.51083(19) 0.0872(10) 0.0026(3) 0.208(6) Uani 0.238(11) 1 d P . 4

loop_
_atom_site_aniso_label
_atom_site_aniso_U_11
_atom_site_aniso_U_22
_atom_site_aniso_U_33
_atom_site_aniso_U_23
_atom_site_aniso_U_13
_atom_site_aniso_U_12
C1 0.027(2) 0.029(3) 0.041(3) 0.000 0.006(2) 0.000
C2 0.0295(18) 0.0285(18) 0.041(2) -0.0013(15) 0.0067(15) 0.0021(14)
C3 0.0276(16) 0.0268(16) 0.0238(15) -0.0015(13) 0.0001(13) 0.0006(13)
C4 0.0289(16) 0.0279(16) 0.0170(14) 0.0014(12) 0.0015(12) 0.0007(13)
C5 0.0344(18) 0.0295(17) 0.0256(16) -0.0001(13) 0.0028(13) -0.0052(14)
C6 0.045(2) 0.0246(16) 0.0228(16) -0.0035(13) 0.0069(14) -0.0025(14)
C7 0.0382(18) 0.0283(17) 0.0199(15) -0.0005(13) 0.0062(13) 0.0059(14)
C8 0.0277(16) 0.0279(16) 0.0171(14) 0.0014(12) 0.0028(12) 0.0013(13)
C9 0.0279(16) 0.0237(15) 0.0131(13) 0.0015(11) 0.0015(11) 0.0013(12)
C10 0.0243(15) 0.0253(16) 0.0183(14) -0.0018(12) 0.0027(12) -0.0024(12)
C11 0.0304(17) 0.0249(16) 0.0256(16) -0.0026(13) 0.0019(13) 0.0000(13)
C12 0.0328(18) 0.0352(19) 0.0292(17) -0.0096(14) 0.0051(14) 0.0024(14)
C13 0.0392(19) 0.042(2) 0.0204(16) -0.0078(14) 0.0080(14) -0.0072(15)
C14 0.048(2) 0.0304(18) 0.0200(16) 0.0016(13) 0.0042(14) -0.0083(15)
C15 0.0383(18) 0.0228(16) 0.0223(15) -0.0011(12) 0.0047(13) -0.0015(13)
C16 0.0294(16) 0.0200(15) 0.0221(15) -0.0025(12) 0.0044(12) -0.0010(12)
C17 0.0345(18) 0.0270(16) 0.0205(15) -0.0022(13) 0.0033(13) -0.0002(13)
C18 0.0335(18) 0.0335(18) 0.0274(17) -0.0057(14) -0.0019(14) 0.0010(14)
C19 0.0303(17) 0.0280(17) 0.0366(19) -0.0074(14) 0.0044(14) -0.0022(14)
C20 0.0363(18) 0.0256(16) 0.0269(17) -0.0012(13) 0.0105(14) -0.0037(14)
C21 0.0353(18) 0.0255(16) 0.0223(16) -0.0001(12) 0.0040(13) -0.0035(13)
O1 0.036(2) 0.028(2) 0.073(3) 0.000 0.0210(19) 0.000
P1 0.0272(4) 0.0213(4) 0.0162(4) 0.0015(3) 0.0032(3) 0.0006(3)
S1 0.0392(5) 0.0288(5) 0.0241(4) 0.0079(3) 0.0017(3) 0.0055(3)
C22A 0.025(5) 0.042(6) 0.082(8) 0.026(5) -0.004(5) 0.007(4)
Cl1A 0.0843(16) 0.0631(13) 0.215(4) 0.000 -0.0701(19) 0.000
Cl2A 0.1145(17) 0.160(2) 0.216(3) 0.111(2) 0.0510(18) 0.0318(16)
C22B 0.025(5) 0.042(6) 0.082(8) 0.026(5) -0.004(5) 0.007(4)
Cl1B 0.0843(16) 0.0631(13) 0.215(4) 0.000 -0.0701(19) 0.000
Cl2B 0.1145(17) 0.160(2) 0.216(3) 0.111(2) 0.0510(18) 0.0318(16)
C23A 0.022(5) 0.041(5) 0.040(5) 0.019(4) -0.019(4) 0.009(4)
Cl3A 0.1145(17) 0.160(2) 0.216(3) 0.111(2) 0.0510(18) 0.0318(16)
Cl4A 0.074(3) 0.478(19) 0.071(2) -0.031(6) -0.017(2) 0.070(5)
C23B 0.013(7) 0.104(14) 0.049(10) 0.051(9) 0.012(6) 0.020(7)
Cl3B 0.1145(17) 0.160(2) 0.216(3) 0.111(2) 0.0510(18) 0.0318(16)
Cl4B 0.074(3) 0.478(19) 0.071(2) -0.031(6) -0.017(2) 0.070(5)

loop_
_atom_type_symbol
_atom_type_description
_atom_type_scat_dispersion_real
_atom_type_scat_dispersion_imag
_atom_type_scat_source
C C 0.0033 0.0016 'International Tables Vol C Tables 4.2.6.8 and 6.1.1.4'
H H 0.0000 0.0000 'International Tables Vol C Tables 4.2.6.8 and 6.1.1.4'
O O 0.0106 0.0060 'International Tables Vol C Tables 4.2.6.8 and 6.1.1.4'
P P 0.1023 0.0942 'International Tables Vol C Tables 4.2.6.8 and 6.1.1.4'
S S 0.1246 0.1234 'International Tables Vol C Tables 4.2.6.8 and 6.1.1.4'
Cl Cl 0.1484 0.1585 'International Tables Vol C Tables 4.2.6.8 and 6.1.1.4'

loop_
_geom_angle_atom_site_label_1
_geom_angle_atom_site_label_2
_geom_angle_atom_site_label_3
_geom_angle
_geom_angle_site_symmetry_1
_geom_angle_site_symmetry_3
_geom_angle_publ_flag
O1 C1 C2 122.2(2) . . ?
O1 C1 C2 122.2(2) . 2 ?
C2 C1 C2 115.7(4) . 2 ?
C3 C2 C1 122.1(3) . . ?
C3 C2 H2 118.9 . . ?
C1 C2 H2 118.9 . . ?
C2 C3 C4 124.4(3) . . ?
C2 C3 H3 117.8 . . ?
C4 C3 H3 117.8 . . ?
C5 C4 C9 118.7(3) . . ?
C5 C4 C3 119.2(3) . . ?
C9 C4 C3 122.0(3) . . ?
C6 C5 C4 121.1(3) . . ?
C6 C5 H5 119.5 . . ?
C4 C5 H5 119.5 . . ?
C7 C6 C5 120.0(3) . . ?
C7 C6 H6 120.0 . . ?
C5 C6 H6 120.0 . . ?
C6 C7 C8 119.9(3) . . ?
C6 C7 H7 120.0 . . ?
C8 C7 H7 120.0 . . ?
C9 C8 C7 120.8(3) . . ?
C9 C8 H8 119.6 . . ?
C7 C8 H8 119.6 . . ?
C8 C9 C4 119.4(3) . . ?
C8 C9 P1 119.5(2) . . ?
C4 C9 P1 121.0(2) . . ?
C15 C10 C11 119.9(3) . . ?
C15 C10 P1 121.8(2) . . ?
C11 C10 P1 118.3(2) . . ?
C10 C11 C12 120.1(3) . . ?
C10 C11 H11 119.9 . . ?
C12 C11 H11 119.9 . . ?
C13 C12 C11 119.8(3) . . ?
C13 C12 H12 120.1 . . ?
C11 C12 H12 120.1 . . ?
C12 C13 C14 120.0(3) . . ?
C12 C13 H13 120.0 . . ?
C14 C13 H13 120.0 . . ?
C13 C14 C15 120.6(3) . . ?
C13 C14 H14 119.7 . . ?
C15 C14 H14 119.7 . . ?
C14 C15 C10 119.5(3) . . ?
C14 C15 H15 120.2 . . ?
C10 C15 H15 120.2 . . ?
C17 C16 C21 119.0(3) . . ?
C17 C16 P1 122.2(2) . . ?
C21 C16 P1 118.8(2) . . ?
C18 C17 C16 120.2(3) . . ?
C18 C17 H17 119.9 . . ?
C16 C17 H17 119.9 . . ?
C17 C18 C19 120.5(3) . . ?
C17 C18 H18 119.8 . . ?
C19 C18 H18 119.8 . . ?
C20 C19 C18 119.5(3) . . ?
C20 C19 H19 120.2 . . ?
C18 C19 H19 120.2 . . ?
C19 C20 C21 120.7(3) . . ?
C19 C20 H20 119.6 . . ?
C21 C20 H20 119.6 . . ?
C20 C21 C16 120.1(3) . . ?
C20 C21 H21 120.0 . . ?
C16 C21 H21 120.0 . . ?
C16 P1 C10 107.72(14) . . ?
C16 P1 C9 105.43(14) . . ?
C10 P1 C9 105.84(13) . . ?
C16 P1 S1 111.36(11) . . ?
C10 P1 S1 113.18(11) . . ?
C9 P1 S1 112.80(10) . . ?
Cl2A C22A Cl1A 115.7(6) . . ?
Cl2A C22A H22A 108.4 . . ?
Cl1A C22A H22A 108.4 . . ?
Cl2A C22A H22B 108.4 . . ?
Cl1A C22A H22B 108.4 . . ?
H22A C22A H22B 107.4 . . ?
C22A Cl1A C22A 118.4(6) . 2_655 ?
H22C C22B H22D 104.2 . . ?
Cl4A C23A H23A 103.3 . . ?
Cl4A C23A H23B 103.3 . . ?
H23A C23A H23B 105.2 . . ?
C23A Cl4A Cl4A 161.3(6) . 5_655 ?
H23C C23B H23D 106.1 . . ?

loop_
_geom_bond_atom_site_label_1
_geom_bond_atom_site_label_2
_geom_bond_distance
_geom_bond_site_symmetry_2
_geom_bond_publ_flag
C1 O1 1.211(6) . ?
C1 C2 1.479(4) . ?
C1 C2 1.479(4) 2 ?
C2 C3 1.324(5) . ?
C2 H2 0.9500 . ?
C3 C4 1.464(4) . ?
C3 H3 0.9500 . ?
C4 C5 1.396(5) . ?
C4 C9 1.411(4) . ?
C5 C6 1.391(5) . ?
C5 H5 0.9500 . ?
C6 C7 1.373(5) . ?
C6 H6 0.9500 . ?
C7 C8 1.394(5) . ?
C7 H7 0.9500 . ?
C8 C9 1.391(4) . ?
C8 H8 0.9500 . ?
C9 P1 1.826(3) . ?
C10 C15 1.389(4) . ?
C10 C11 1.391(4) . ?
C10 P1 1.816(3) . ?
C11 C12 1.391(5) . ?
C11 H11 0.9500 . ?
C12 C13 1.382(5) . ?
C12 H12 0.9500 . ?
C13 C14 1.386(5) . ?
C13 H13 0.9500 . ?
C14 C15 1.387(5) . ?
C14 H14 0.9500 . ?
C15 H15 0.9500 . ?
C16 C17 1.397(5) . ?
C16 C21 1.398(4) . ?
C16 P1 1.815(3) . ?
C17 C18 1.384(5) . ?
C17 H17 0.9500 . ?
C18 C19 1.385(5) . ?
C18 H18 0.9500 . ?
C19 C20 1.382(5) . ?
C19 H19 0.9500 . ?
C20 C21 1.383(5) . ?
C20 H20 0.9500 . ?
C21 H21 0.9500 . ?
P1 S1 1.9619(11) . ?
C22A Cl2A 1.836(12) . ?
C22A Cl1A 1.977(14) . ?
C22A H22A 0.9900 . ?
C22A H22B 0.9900 . ?
Cl1A C22A 1.977(14) 2_655 ?
C22B H22C 0.9900 . ?
C22B H22D 0.9900 . ?
C23A Cl4A 1.638(16) . ?
C23A H23A 0.9900 . ?
C23A H23B 0.9900 . ?
Cl4A Cl4A 1.792(19) 5_655 ?
C23B H23C 0.9900 . ?
C23B H23D 0.9900 . ?

loop_
_geom_torsion_atom_site_label_1
_geom_torsion_atom_site_label_2
_geom_torsion_atom_site_label_3
_geom_torsion_atom_site_label_4
_geom_torsion
_geom_torsion_site_symmetry_1
_geom_torsion_site_symmetry_2
_geom_torsion_site_symmetry_3
_geom_torsion_site_symmetry_4
_geom_torsion_publ_flag
O1 C1 C2 C3 2.3(4) . . . . ?
C2 C1 C2 C3 -177.7(4) 2 . . . ?
C1 C2 C3 C4 177.1(3) . . . . ?
C2 C3 C4 C5 30.9(5) . . . . ?
C2 C3 C4 C9 -146.8(3) . . . . ?
C9 C4 C5 C6 3.2(5) . . . . ?
C3 C4 C5 C6 -174.6(3) . . . . ?
C4 C5 C6 C7 -0.5(5) . . . . ?
C5 C6 C7 C8 -1.4(5) . . . . ?
C6 C7 C8 C9 0.5(5) . . . . ?
C7 C8 C9 C4 2.3(4) . . . . ?
C7 C8 C9 P1 -175.1(2) . . . . ?
C5 C4 C9 C8 -4.1(4) . . . . ?
C3 C4 C9 C8 173.6(3) . . . . ?
C5 C4 C9 P1 173.2(2) . . . . ?
C3 C4 C9 P1 -9.0(4) . . . . ?
C15 C10 C11 C12 0.4(5) . . . . ?
P1 C10 C11 C12 179.4(3) . . . . ?
C10 C11 C12 C13 -0.1(5) . . . . ?
C11 C12 C13 C14 0.0(5) . . . . ?
C12 C13 C14 C15 -0.2(5) . . . . ?
C13 C14 C15 C10 0.5(5) . . . . ?
C11 C10 C15 C14 -0.6(5) . . . . ?
P1 C10 C15 C14 -179.5(3) . . . . ?
C21 C16 C17 C18 -0.8(5) . . . . ?
P1 C16 C17 C18 178.6(2) . . . . ?
C16 C17 C18 C19 0.0(5) . . . . ?
C17 C18 C19 C20 0.4(5) . . . . ?
C18 C19 C20 C21 -0.1(5) . . . . ?
C19 C20 C21 C16 -0.7(5) . . . . ?
C17 C16 C21 C20 1.1(5) . . . . ?
P1 C16 C21 C20 -178.3(2) . . . . ?
C17 C16 P1 C10 22.5(3) . . . . ?
C21 C16 P1 C10 -158.1(2) . . . . ?
C17 C16 P1 C9 -90.1(3) . . . . ?
C21 C16 P1 C9 89.2(3) . . . . ?
C17 C16 P1 S1 147.2(2) . . . . ?
C21 C16 P1 S1 -33.5(3) . . . . ?
C15 C10 P1 C16 -76.1(3) . . . . ?
C11 C10 P1 C16 105.0(3) . . . . ?
C15 C10 P1 C9 36.3(3) . . . . ?
C11 C10 P1 C9 -142.6(2) . . . . ?
C15 C10 P1 S1 160.4(2) . . . . ?
C11 C10 P1 S1 -18.6(3) . . . . ?
C8 C9 P1 C16 -9.9(3) . . . . ?
C4 C9 P1 C16 172.8(2) . . . . ?
C8 C9 P1 C10 -123.9(2) . . . . ?
C4 C9 P1 C10 58.8(3) . . . . ?
C8 C9 P1 S1 111.9(2) . . . . ?
C4 C9 P1 S1 -65.4(2) . . . . ?
Cl2A C22A Cl1A C22A 160.4(7) . . . 2_655 ?
